data_4324444
loop_
_publ_author_name
'Tobias Fendt'
'Niko Fischer'
'Thomas M. Klap\"otke'
'J\"org Stierstorfer'

_publ_contact_author_address
;
Department Chemie
Ludwig-Maximilians Universit\"at
Butenandtstra\&se 5-13 (Haus D)
D-81377 M\"unchen
Bundesrepublik Deutschland
;
_publ_contact_author_email tmk@cup.uni-muenchen.de
_publ_contact_author_fax +49-89-2180-77491
_publ_contact_author_name 'Thomas M. Klapo\"tke'
_publ_contact_author_phone +49-89-2180-77492
_publ_section_title
;
 N-Rich Salts of 2-Methyl-5-nitraminotetrazole: Secondary Explosives with
 Low Sensitivities
;
_journal_name_full 'Inorganic Chemistry'
_journal_page_first 1447
_journal_page_last 1458
_journal_paper_doi 10.1021/ic1019923
_journal_volume 50
_journal_year 2011
_chemical_formula_moiety 'C2 H3 N6 O2, C H7 N4'
_chemical_formula_sum 'C3 H10 N10 O2'
_chemical_formula_weight 218.21
_chemical_name_common 'aminoguanidinium 2-methyl-5-nitriminotetrazolate'
_chemical_name_systematic 'aminoguanidinium 2-methyl-5-nitriminotetrazolate'
_space_group_IT_number 2
_symmetry_cell_setting triclinic
_symmetry_Int_Tables_number 2
_symmetry_space_group_name_Hall '-P 1'
_symmetry_space_group_name_H-M 'P -1'
_atom_sites_solution_hydrogens geom
_atom_sites_solution_primary direct
_atom_sites_solution_secondary difmap
_audit_author_name 'Joerg Stierstorfer'
_audit_creation_date
;
'Thu Nov 26 18:09:02 2009'
;
_audit_creation_method SHELXL-97
_audit_update_record 27.11.2009
_cell_angle_alpha 91.281(8)
_cell_angle_beta 95.299(8)
_cell_angle_gamma 96.743(8)
_cell_formula_units_Z 2
_cell_length_a 3.7828(4)
_cell_length_b 8.5095(8)
_cell_length_c 14.1651(14)
_cell_measurement_reflns_used 1342
_cell_measurement_temperature 173(2)
_cell_measurement_theta_max 32.3591
_cell_measurement_theta_min 4.3335
_cell_volume 450.63(8)
_computing_cell_refinement
;
CrysAlis RED, Oxford Diffraction Ltd.,
Version 1.171.27p5 beta (release 01-04-2005 CrysAlis171 .NET)
(compiled Apr  1 2005,17:53:34)
;
_computing_data_collection
;
CrysAlis CCD, Oxford Diffraction Ltd.,
Version 1.171.27p5 beta (release 01-04-2005 CrysAlis171 .NET)
(compiled Apr  1 2005,17:53:34)
;
_computing_data_reduction
;
CrysAlis RED, Oxford Diffraction Ltd.,
Version 1.171.27p5 beta (release 01-04-2005 CrysAlis171 .NET)
(compiled Apr  1 2005,17:53:34)
;
_computing_molecular_graphics
;
'ORTEP (M. N. Burnett, C. K. Johnson, ORTEP-III: Oak Ridge Thermal Ellipsoid
;
_computing_publication_material 'PLATON (A. L. Spek, Acta Crystallogr, Sect. A, 1990, 46, C34, 1995 version).'
_computing_structure_refinement 'SHELXL-97 (Sheldrick, 1997)'
_computing_structure_solution SIR-92
_diffrn_ambient_temperature 173
_diffrn_detector_area_resol_mean 15.9809
_diffrn_measured_fraction_theta_full 0.994
_diffrn_measured_fraction_theta_max 0.994
_diffrn_measurement_device 'CCD camera on \k-goniostat'
_diffrn_measurement_device_type KappaCCD
_diffrn_measurement_method omega-scan
_diffrn_orient_matrix_UB_11 -0.0991905697
_diffrn_orient_matrix_UB_12 0.0016107784
_diffrn_orient_matrix_UB_13 0.0399888484
_diffrn_orient_matrix_UB_21 -0.1409853117
_diffrn_orient_matrix_UB_22 0.0293005756
_diffrn_orient_matrix_UB_23 -0.0282320710
_diffrn_orient_matrix_UB_31 -0.0789860164
_diffrn_orient_matrix_UB_32 -0.0788152025
_diffrn_orient_matrix_UB_33 -0.0114823037
_diffrn_radiation_collimation 0.5
_diffrn_radiation_monochromator graphite
_diffrn_radiation_source 'fine-focus sealed tube'
_diffrn_radiation_type 'Mo K\a'
_diffrn_radiation_wavelength 0.71073
_diffrn_reflns_av_R_equivalents 0.0238
_diffrn_reflns_av_sigmaI/netI 0.0543
_diffrn_reflns_limit_h_max 4
_diffrn_reflns_limit_h_min -4
_diffrn_reflns_limit_k_max 8
_diffrn_reflns_limit_k_min -10
_diffrn_reflns_limit_l_max 17
_diffrn_reflns_limit_l_min -16
_diffrn_reflns_number 3303
_diffrn_reflns_theta_full 25.99
_diffrn_reflns_theta_max 25.99
_diffrn_reflns_theta_min 4.34
_diffrn_source_current 40
_diffrn_source_type 'Spellman generator'
_diffrn_source_voltage 50
_exptl_absorpt_coefficient_mu 0.134
_exptl_absorpt_correction_T_max 0.99000
_exptl_absorpt_correction_T_min 0.96284
_exptl_absorpt_correction_type multi-scan
_exptl_absorpt_process_details
;SCALE3 ABSPACK - An Oxford Diffraction program (1.0.4,gui:1.0.3)
(C) 2005 Oxford Diffraction Ltd.
;
_exptl_crystal_colour colorless
_exptl_crystal_density_diffrn 1.608
_exptl_crystal_description rod
_exptl_crystal_F_000 228
_exptl_crystal_size_max 0.24
_exptl_crystal_size_mid 0.15
_exptl_crystal_size_min 0.12
_refine_diff_density_max 0.152
_refine_diff_density_min -0.219
_refine_diff_density_rms 0.039
_refine_ls_extinction_method none
_refine_ls_goodness_of_fit_ref 0.828
_refine_ls_hydrogen_treatment refall
_refine_ls_matrix_type full
_refine_ls_number_parameters 176
_refine_ls_number_reflns 1768
_refine_ls_number_restraints 0
_refine_ls_restrained_S_all 0.828
_refine_ls_R_factor_all 0.0581
_refine_ls_R_factor_gt 0.0320
_refine_ls_shift/su_max 0.000
_refine_ls_shift/su_mean 0.000
_refine_ls_structure_factor_coef Fsqd
_refine_ls_weighting_scheme calc
_refine_ls_wR_factor_gt 0.0668
_refine_ls_wR_factor_ref 0.0710
_reflns_number_gt 1119
_reflns_number_total 1768
_reflns_threshold_expression >2sigma(I)
_cod_data_source_file ic1019923_si_001_4.cif
_cod_data_source_block ex551
_cod_original_sg_symbol_Hall -P1
_cod_database_code 4324444

loop_
_symmetry_equiv_pos_as_xyz
'x, y, z'
'-x, -y, -z'

loop_
_atom_site_label
_atom_site_type_symbol
_atom_site_fract_x
_atom_site_fract_y
_atom_site_fract_z
_atom_site_U_iso_or_equiv
_atom_site_adp_type
_atom_site_occupancy
_atom_site_symmetry_multiplicity
_atom_site_calc_flag
H8B H -0.373(5) 0.724(2) -0.0469(14) 0.042(6) Uiso 1 1 d
H7 H -0.201(4) 0.640(2) 0.1039(12) 0.037(5) Uiso 1 1 d
H10a H 0.170(5) 0.730(2) 0.2305(13) 0.048(6) Uiso 1 1 d
H8A H -0.666(6) 0.707(2) 0.0077(13) 0.043(6) Uiso 1 1 d
H10b H 0.236(5) 0.910(2) 0.2519(13) 0.048(6) Uiso 1 1 d
H2B H 1.107(5) 0.366(2) 0.5366(11) 0.038(5) Uiso 1 1 d
H2C H 0.750(5) 0.330(2) 0.5825(13) 0.054(6) Uiso 1 1 d
H2A H 0.991(5) 0.192(2) 0.5681(13) 0.050(6) Uiso 1 1 d
H9B H -0.028(5) 1.085(2) 0.1567(14) 0.050(6) Uiso 1 1 d
H9A H -0.282(5) 1.0205(19) 0.0708(13) 0.034(5) Uiso 1 1 d
O2 O 0.0687(3) 0.43921(12) 0.13126(8) 0.0332(3) Uani 1 1 d
N5 N 0.2764(4) 0.27362(14) 0.23238(9) 0.0258(3) Uani 1 1 d
N6 N 0.2400(4) 0.41941(14) 0.21121(9) 0.0263(3) Uani 1 1 d
N4 N 0.5283(4) 0.09437(14) 0.33102(9) 0.0297(4) Uani 1 1 d
O1 O 0.3705(3) 0.53649(12) 0.26301(8) 0.0402(4) Uani 1 1 d
N3 N 0.7025(4) 0.09098(15) 0.41574(10) 0.0307(4) Uani 1 1 d
N2 N 0.7390(4) 0.23781(15) 0.45020(9) 0.0270(3) Uani 1 1 d
N1 N 0.5961(4) 0.34126(15) 0.39246(10) 0.0284(4) Uani 1 1 d
C1 C 0.4664(4) 0.24654(17) 0.31784(11) 0.0227(4) Uani 1 1 d
C2 C 0.9150(6) 0.2827(3) 0.54400(14) 0.0370(5) Uani 1 1 d
N10 N 0.1060(4) 0.83038(17) 0.21997(10) 0.0299(4) Uani 1 1 d
N9 N -0.1432(4) 1.00412(16) 0.11934(11) 0.0282(4) Uani 1 1 d
N7 N -0.2446(4) 0.73495(16) 0.08650(9) 0.0261(3) Uani 1 1 d
N8 N -0.4682(5) 0.76051(17) 0.00474(11) 0.0288(4) Uani 1 1 d
C3 C -0.0935(4) 0.85837(17) 0.14224(11) 0.0225(4) Uani 1 1 d

loop_
_atom_site_aniso_label
_atom_site_aniso_U_11
_atom_site_aniso_U_22
_atom_site_aniso_U_33
_atom_site_aniso_U_23
_atom_site_aniso_U_13
_atom_site_aniso_U_12
O2 0.0436(9) 0.0299(7) 0.0250(7) -0.0019(5) -0.0079(6) 0.0094(5)
N5 0.0323(9) 0.0156(7) 0.0285(8) -0.0019(6) -0.0021(6) 0.0027(5)
N6 0.0315(9) 0.0234(8) 0.0239(8) -0.0015(6) 0.0025(7) 0.0038(6)
N4 0.0360(10) 0.0233(8) 0.0285(9) 0.0005(6) -0.0033(7) 0.0030(6)
O1 0.0643(10) 0.0176(6) 0.0347(8) -0.0079(5) -0.0134(6) 0.0038(5)
N3 0.0369(10) 0.0244(8) 0.0305(9) 0.0004(6) 0.0001(7) 0.0046(6)
N2 0.0291(9) 0.0253(8) 0.0260(8) -0.0006(6) 0.0001(7) 0.0031(6)
N1 0.0334(9) 0.0232(7) 0.0276(8) -0.0015(6) -0.0019(7) 0.0037(6)
C1 0.0226(10) 0.0203(8) 0.0247(9) -0.0013(6) 0.0031(7) -0.0002(6)
C2 0.0412(14) 0.0408(12) 0.0273(11) -0.0019(9) -0.0082(9) 0.0072(10)
N10 0.0407(11) 0.0170(8) 0.0298(9) -0.0017(6) -0.0062(7) 0.0023(6)
N9 0.0362(10) 0.0199(8) 0.0261(9) -0.0011(6) -0.0079(7) 0.0019(6)
N7 0.0333(10) 0.0176(8) 0.0260(8) -0.0013(6) -0.0016(6) 0.0014(6)
N8 0.0259(10) 0.0310(8) 0.0278(9) -0.0061(6) -0.0021(7) 0.0010(7)
C3 0.0225(10) 0.0219(9) 0.0234(10) -0.0006(7) 0.0059(7) 0.0014(6)

loop_
_atom_type_symbol
_atom_type_description
_atom_type_scat_dispersion_real
_atom_type_scat_dispersion_imag
_atom_type_scat_source
C C 0.0033 0.0016 'International Tables Vol C Tables 4.2.6.8 and 6.1.1.4'
H H 0.0000 0.0000 'International Tables Vol C Tables 4.2.6.8 and 6.1.1.4'
N N 0.0061 0.0033 'International Tables Vol C Tables 4.2.6.8 and 6.1.1.4'
O O 0.0106 0.0060 'International Tables Vol C Tables 4.2.6.8 and 6.1.1.4'

loop_
_geom_angle_atom_site_label_1
_geom_angle_atom_site_label_2
_geom_angle_atom_site_label_3
_geom_angle
N6 N5 C1 118.27(12)
O1 N6 O2 120.08(12)
O1 N6 N5 123.65(14)
O2 N6 N5 116.24(12)
N3 N4 C1 106.73(12)
N4 N3 N2 105.57(12)
N3 N2 N1 114.72(12)
N3 N2 C2 122.40(14)
N1 N2 C2 122.87(13)
C1 N1 N2 100.82(12)
N1 C1 N4 112.16(14)
N1 C1 N5 132.47(14)
N4 C1 N5 115.35(13)
N2 C2 H2B 107.6(10)
N2 C2 H2C 110.0(11)
H2B C2 H2C 105.5(15)
N2 C2 H2A 105.8(11)
H2B C2 H2A 113.9(16)
H2C C2 H2A 113.8(16)
C3 N10 H10a 120.4(11)
C3 N10 H10b 119.4(12)
H10a N10 H10b 117.1(17)
C3 N9 H9B 118.5(12)
C3 N9 H9A 120.4(11)
H9B N9 H9A 121.2(16)
C3 N7 N8 119.74(14)
C3 N7 H7 117.5(11)
N8 N7 H7 122.7(11)
N7 N8 H8B 108.9(11)
N7 N8 H8A 108.5(13)
H8B N8 H8A 107.6(17)
N10 C3 N9 121.16(15)
N10 C3 N7 118.38(14)
N9 C3 N7 120.46(16)

loop_
_geom_bond_atom_site_label_1
_geom_bond_atom_site_label_2
_geom_bond_distance
O2 N6 1.2765(16)
N5 N6 1.3028(17)
N5 C1 1.3876(19)
N6 O1 1.2488(16)
N4 N3 1.3172(18)
N4 C1 1.3567(19)
N3 N2 1.3184(17)
N2 N1 1.3410(17)
N2 C2 1.452(2)
N1 C1 1.3345(19)
C2 H2B 0.970(19)
C2 H2C 0.981(19)
C2 H2A 0.914(19)
N10 C3 1.319(2)
N10 H10a 0.924(19)
N10 H10b 0.878(19)
N9 C3 1.319(2)
N9 H9B 0.90(2)
N9 H9A 0.851(18)
N7 C3 1.3387(19)
N7 N8 1.406(2)
N7 H7 0.883(17)
N8 H8B 0.91(2)
N8 H8A 0.83(2)

loop_
_geom_hbond_atom_site_label_D
_geom_hbond_atom_site_label_H
_geom_hbond_atom_site_label_A
_geom_hbond_distance_DH
_geom_hbond_distance_HA
_geom_hbond_distance_DA
_geom_hbond_angle_DHA
_geom_hbond_site_symmetry_A
N7 H7 O2 0.883(17) 2.113(18) 2.9619(18) 161.0(15) .
N10 H10a O1 0.924(19) 1.94(2) 2.8584(18) 171.1(16) .
N10 H10a N6 0.924(19) 2.70(2) 3.5932(19) 163.0(14) .
N8 H8A O2 0.83(2) 2.577(18) 3.1461(19) 126.7(15) 2_465
N10 H10b N4 0.878(19) 2.057(19) 2.934(2) 177.7(18) 1_565
N9 H9B N5 0.90(2) 2.07(2) 2.9756(19) 174.0(18) 1_565
N9 H9A N8 0.851(18) 2.413(17) 3.104(2) 138.7(14) 2_475

loop_
_geom_torsion_atom_site_label_1
_geom_torsion_atom_site_label_2
_geom_torsion_atom_site_label_3
_geom_torsion_atom_site_label_4
_geom_torsion
C1 N5 N6 O1 1.0(2)
C1 N5 N6 O2 178.84(15)
C1 N4 N3 N2 0.06(18)
N4 N3 N2 N1 0.11(19)
N4 N3 N2 C2 179.11(16)
N3 N2 N1 C1 -0.22(18)
C2 N2 N1 C1 -179.22(17)
N2 N1 C1 N4 0.25(18)
N2 N1 C1 N5 178.34(18)
N3 N4 C1 N1 -0.20(19)
N3 N4 C1 N5 -178.65(15)
N6 N5 C1 N1 8.9(3)
N6 N5 C1 N4 -173.08(14)
N8 N7 C3 N10 177.93(16)
N8 N7 C3 N9 -2.3(2)
